data_4132462
loop_
_publ_author_name
'Messina, Marco S.'
'Stauber, Julia M.'
'Waddington, Mary A.'
'Rheingold, Arnold L.'
'Maynard, Heather D.'
'Spokoyny, Alexander M.'

_publ_section_title
;
 Organometallic Gold(III) Reagents for Cysteine Arylation.
;
_journal_issue 23
_journal_name_full 'Journal of the American Chemical Society'
_journal_page_first 7065
_journal_page_last 7069
_journal_paper_doi 10.1021/jacs.8b04115
_journal_volume 140
_journal_year 2018
_chemical_formula_moiety 'C34 H44 Au Br Cl0.77 I0.23 N P, F6 Sb'
_chemical_formula_sum 'C34 H44 Au Br Cl0.77 F6 I0.23 N P Sb'
_chemical_formula_weight 1066.78
_space_group_crystal_system triclinic
_space_group_IT_number 2
_space_group_name_Hall '-P 1'
_space_group_name_H-M_alt 'P -1'
_atom_sites_solution_hydrogens geom
_atom_sites_solution_primary dual
_audit_creation_date 2018-01-17
_audit_creation_method
;
Olex2 1.2-beta
(compiled 2017.08.10 svn.r3458 for OlexSys, GUI svn.r5381)
;
_cell_angle_alpha 109.033(4)
_cell_angle_beta 100.165(3)
_cell_angle_gamma 100.426(4)
_cell_formula_units_Z 2
_cell_length_a 10.1820(10)
_cell_length_b 11.4038(13)
_cell_length_c 16.3043(16)
_cell_measurement_reflns_used 9903
_cell_measurement_temperature 100
_cell_measurement_theta_max 28.259
_cell_measurement_theta_min 2.199
_cell_volume 1702.7(3)
_computing_cell_refinement 'SAINT V8.38A (?, 2016)'
_computing_data_collection 'APEX2 v2013.6-2 (Bruker, 2013)'
_computing_data_reduction 'SAINT V8.38A (?, 2016)'
_computing_molecular_graphics 'Olex2 (Dolomanov et al., 2009)'
_computing_publication_material 'Olex2 (Dolomanov et al., 2009)'
_computing_structure_refinement 'ShelXL (Sheldrick, 2015)'
_computing_structure_solution 'XT (Sheldrick, 2008)'
_diffrn_ambient_temperature 100.0
_diffrn_detector 'Bruker APEX CCD'
_diffrn_detector_area_resol_mean 8.0
_diffrn_detector_type 'CCD Area Detector'
_diffrn_measured_fraction_theta_full 1.000
_diffrn_measured_fraction_theta_max 0.999
_diffrn_measurement_device 'Kappa Four-Circle Diffractometer'
_diffrn_measurement_device_type 'Bruker APEX-II CCD'
_diffrn_measurement_method '\f and \w scans'
_diffrn_radiation_monochromator graphite
_diffrn_radiation_probe x-ray
_diffrn_radiation_type MoK\a
_diffrn_radiation_wavelength 0.71073
_diffrn_reflns_av_R_equivalents 0.0374
_diffrn_reflns_av_unetI/netI 0.0384
_diffrn_reflns_Laue_measured_fraction_full 1.000
_diffrn_reflns_Laue_measured_fraction_max 0.999
_diffrn_reflns_limit_h_max 13
_diffrn_reflns_limit_h_min -13
_diffrn_reflns_limit_k_max 15
_diffrn_reflns_limit_k_min -14
_diffrn_reflns_limit_l_max 21
_diffrn_reflns_limit_l_min -21
_diffrn_reflns_number 30650
_diffrn_reflns_point_group_measured_fraction_full 1.000
_diffrn_reflns_point_group_measured_fraction_max 0.999
_diffrn_reflns_theta_full 25.242
_diffrn_reflns_theta_max 28.275
_diffrn_reflns_theta_min 1.926
_diffrn_source 'sealed tube'
_diffrn_source_type fine-focus
_diffrn_standards_number 0
_exptl_absorpt_coefficient_mu 6.646
_exptl_absorpt_correction_T_max 0.7457
_exptl_absorpt_correction_T_min 0.5487
_exptl_absorpt_correction_type multi-scan
_exptl_absorpt_process_details
'SADABS-2016/2 (Bruker,2016/2) was used for absorption correction. wR2(int) was 0.0869 before and 0.0407 after correction. The Ratio of minimum to maximum transmission is 0.7358. The \l/2 correction factor is Not present.'
_exptl_crystal_colour yellow
_exptl_crystal_colour_primary yellow
_exptl_crystal_density_diffrn 2.081
_exptl_crystal_description block
_exptl_crystal_F_000 1029
_exptl_crystal_size_max 0.26
_exptl_crystal_size_mid 0.24
_exptl_crystal_size_min 0.18
_refine_diff_density_max 1.913
_refine_diff_density_min -3.742
_refine_diff_density_rms 0.143
_refine_ls_extinction_method none
_refine_ls_goodness_of_fit_ref 1.028
_refine_ls_hydrogen_treatment constr
_refine_ls_matrix_type full
_refine_ls_number_parameters 418
_refine_ls_number_reflns 8451
_refine_ls_number_restraints 2
_refine_ls_restrained_S_all 1.082
_refine_ls_R_factor_all 0.0348
_refine_ls_R_factor_gt 0.0276
_refine_ls_shift/su_max 0.005
_refine_ls_shift/su_mean 0.000
_refine_ls_structure_factor_coef Fsqd
_refine_ls_weighting_details 'w=1/[\s^2^(Fo^2^)+(0.0234P)^2^+3.6514P] where P=(Fo^2^+2Fc^2^)/3'
_refine_ls_weighting_scheme calc
_refine_ls_wR_factor_gt 0.0582
_refine_ls_wR_factor_ref 0.0604
_reflns_Friedel_coverage 0.000
_reflns_number_gt 7441
_reflns_number_total 8451
_reflns_threshold_expression 'I > 2\s(I)'
_cod_data_source_file ja8b04115_si_001.cif
_cod_data_source_block spok95_0m_a
_cod_depositor_comments
;
The following automatic conversions were performed:

data item '_diffrn_radiation_probe' value 'X-ray' was changed to
'x-ray' in accordance with the
/home/saulius/struct/COD-crude-data/automatic-downloads/DataCite-retrospective/ACS/depositions/lib/dictionaries/cif_core.dic
dictionary named 'cif_core.dic' version 2.4.2 last updated on
2011-04-26.

Automatic conversion script
Id: cif_fix_values 6909 2019-04-08 15:41:33Z antanas 
;
_cod_database_code 4132462
_shelx_shelxl_version_number 2016/6
_shelx_space_group_comment
;
The symmetry employed for this shelxl refinement is uniquely defined
by the following loop, which should always be used as a source of
symmetry information in preference to the above space-group names.
They are only intended as comments.
;
_shelx_estimated_absorpt_t_max 0.381
_shelx_estimated_absorpt_t_min 0.277
_olex2_refinement_description
;
1. Fixed Uiso
 At 1.2 times of:
  All C(H) groups, All C(H,H) groups
 At 1.5 times of:
  All C(H,H,H) groups
2. Restrained distances
 Au1-I1
 2.55 with sigma of 0.001
 Au1-Cl1
 2.25 with sigma of 0.001
3. Uiso/Uaniso restraints and constraints
Uanis(I1) = Uanis(Cl1)
4. Others
 Sof(I1)=1-FVAR(1)
 Sof(Cl1)=FVAR(1)
 Fixed U33: I1(0.02242) Cl1(0.02242)
 Fixed Y: Cl1(0.145861)
 Fixed Z: Cl1(0.67248)
5.a Ternary CH refined with riding coordinates:
 C17(H17), C19(H19), C21(H21), C27(H27), C29(H29), C31(H31)
5.b Secondary CH2 refined with riding coordinates:
 C16(H16A,H16B), C18(H18A,H18B), C20(H20A,H20B), C22(H22A,H22B), C23(H23A,
 H23B), C24(H24A,H24B), C26(H26A,H26B), C28(H28A,H28B), C30(H30A,H30B),
 C32(H32A,H32B), C33(H33A,H33B), C34(H34A,H34B)
5.c Aromatic/amide H refined with riding coordinates:
 C5(H5), C6(H6), C7(H7), C8(H8), C10(H10), C11(H11), C13(H13), C14(H14)
5.d Idealised Me refined as rotating group:
 C1(H1A,H1B,H1C), C2(H2A,H2B,H2C)
;
_olex2_submission_special_instructions 'No special instructions were received'

loop_
_space_group_symop_operation_xyz
'x, y, z'
'-x, -y, -z'

loop_
_atom_site_label
_atom_site_type_symbol
_atom_site_fract_x
_atom_site_fract_y
_atom_site_fract_z
_atom_site_U_iso_or_equiv
_atom_site_adp_type
_atom_site_occupancy
_atom_site_site_symmetry_order
_atom_site_calc_flag
_atom_site_refinement_flags_posn
_atom_site_refinement_flags_occupancy
_atom_site_disorder_assembly
_atom_site_disorder_group
Au1 Au 0.11032(2) 0.15500(2) 0.71815(2) 0.00884(4) Uani 1 1 d D . . .
Sb1 Sb 0.13817(2) 0.69674(2) 0.89457(2) 0.01237(6) Uani 1 1 d . . . .
Br1 Br 0.14564(5) 0.36845(5) 0.38365(3) 0.03031(11) Uani 1 1 d . . . .
P1 P 0.33698(9) 0.14584(9) 0.76507(6) 0.00796(17) Uani 1 1 d . . . .
F1 F 0.2285(3) 0.8172(2) 0.85354(16) 0.0246(5) Uani 1 1 d . . . .
F2 F 0.0647(3) 0.5811(3) 0.77637(17) 0.0319(6) Uani 1 1 d . . . .
F3 F 0.2930(3) 0.6303(2) 0.90262(19) 0.0296(6) Uani 1 1 d . . . .
F4 F 0.0497(3) 0.5794(2) 0.93758(18) 0.0267(6) Uani 1 1 d . . . .
F5 F 0.2132(2) 0.8154(2) 1.01318(15) 0.0234(5) Uani 1 1 d . . . .
F6 F -0.0160(2) 0.7656(2) 0.88835(16) 0.0224(5) Uani 1 1 d . . . .
N1 N 0.0786(3) 0.1234(3) 0.8386(2) 0.0121(6) Uani 1 1 d . . . .
C1 C -0.0320(4) 0.0025(4) 0.8158(3) 0.0213(9) Uani 1 1 d . . . .
H1A H -0.113889 0.001905 0.773674 0.032 Uiso 1 1 calc GR . . .
H1B H -0.056328 -0.001067 0.870679 0.032 Uiso 1 1 calc GR . . .
H1C H 0.002123 -0.072236 0.788347 0.032 Uiso 1 1 calc GR . . .
C2 C 0.0312(4) 0.2383(4) 0.8881(3) 0.0195(9) Uani 1 1 d . . . .
H2A H 0.101828 0.317056 0.900549 0.029 Uiso 1 1 calc GR . . .
H2B H 0.016262 0.233161 0.944690 0.029 Uiso 1 1 calc GR . . .
H2C H -0.055341 0.239400 0.851119 0.029 Uiso 1 1 calc GR . . .
C3 C 0.2045(4) 0.1211(3) 0.8975(2) 0.0110(7) Uani 1 1 d . . . .
C4 C 0.3299(4) 0.1341(3) 0.8731(2) 0.0099(7) Uani 1 1 d . . . .
C5 C 0.4484(4) 0.1370(3) 0.9345(2) 0.0116(7) Uani 1 1 d . . . .
H5 H 0.534647 0.145479 0.919398 0.014 Uiso 1 1 calc R . . .
C6 C 0.4412(4) 0.1277(4) 1.0164(2) 0.0148(8) Uani 1 1 d . . . .
H6 H 0.522293 0.131893 1.057461 0.018 Uiso 1 1 calc R . . .
C7 C 0.3147(4) 0.1123(4) 1.0380(3) 0.0164(8) Uani 1 1 d . . . .
H7 H 0.309063 0.104200 1.093491 0.020 Uiso 1 1 calc R . . .
C8 C 0.1967(4) 0.1087(4) 0.9787(2) 0.0145(8) Uani 1 1 d . . . .
H8 H 0.110453 0.097837 0.993684 0.017 Uiso 1 1 calc R . . .
C9 C 0.1281(4) 0.2111(4) 0.6130(2) 0.0124(7) Uani 1 1 d . . . .
C10 C 0.1367(4) 0.1315(4) 0.5305(2) 0.0125(7) Uani 1 1 d . . . .
H10 H 0.138048 0.044890 0.520256 0.015 Uiso 1 1 calc R . . .
C11 C 0.1432(4) 0.1796(4) 0.4623(3) 0.0150(8) Uani 1 1 d . . . .
H11 H 0.151096 0.126503 0.405776 0.018 Uiso 1 1 calc R . . .
C12 C 0.1380(4) 0.3051(4) 0.4778(3) 0.0175(8) Uani 1 1 d . . . .
C13 C 0.1240(4) 0.3833(4) 0.5582(3) 0.0179(8) Uani 1 1 d . . . .
H13 H 0.118082 0.468584 0.567064 0.022 Uiso 1 1 calc R . . .
C14 C 0.1185(4) 0.3362(4) 0.6263(3) 0.0151(8) Uani 1 1 d . . . .
H14 H 0.108239 0.389203 0.682091 0.018 Uiso 1 1 calc R . . .
C15 C 0.3649(4) -0.0107(3) 0.6946(2) 0.0101(7) Uani 1 1 d . . . .
C16 C 0.4731(4) -0.0547(3) 0.7489(2) 0.0129(7) Uani 1 1 d . . . .
H16A H 0.563064 0.010092 0.770508 0.015 Uiso 1 1 calc R . . .
H16B H 0.443344 -0.063429 0.801667 0.015 Uiso 1 1 calc R . . .
C17 C 0.4888(4) -0.1848(3) 0.6887(3) 0.0134(7) Uani 1 1 d . . . .
H17 H 0.560039 -0.212123 0.723667 0.016 Uiso 1 1 calc R . . .
C18 C 0.3504(4) -0.2849(4) 0.6593(3) 0.0157(8) Uani 1 1 d . . . .
H18A H 0.321853 -0.292714 0.712616 0.019 Uiso 1 1 calc R . . .
H18B H 0.359742 -0.369542 0.622113 0.019 Uiso 1 1 calc R . . .
C19 C 0.2412(4) -0.2440(4) 0.6051(3) 0.0165(8) Uani 1 1 d . . . .
H19 H 0.150924 -0.309743 0.585419 0.020 Uiso 1 1 calc R . . .
C20 C 0.2855(5) -0.2319(4) 0.5226(3) 0.0211(9) Uani 1 1 d . . . .
H20A H 0.293998 -0.315904 0.483795 0.025 Uiso 1 1 calc R . . .
H20B H 0.214901 -0.205425 0.487568 0.025 Uiso 1 1 calc R . . .
C21 C 0.4242(4) -0.1321(4) 0.5528(3) 0.0175(8) Uani 1 1 d . . . .
H21 H 0.453225 -0.125050 0.498702 0.021 Uiso 1 1 calc R . . .
C22 C 0.2254(4) -0.1133(3) 0.6640(3) 0.0125(7) Uani 1 1 d . . . .
H22A H 0.195780 -0.120760 0.717148 0.015 Uiso 1 1 calc R . . .
H22B H 0.153858 -0.087138 0.629513 0.015 Uiso 1 1 calc R . . .
C23 C 0.5337(4) -0.1728(4) 0.6066(3) 0.0188(8) Uani 1 1 d . . . .
H23A H 0.545092 -0.256216 0.568857 0.023 Uiso 1 1 calc R . . .
H23B H 0.623446 -0.108288 0.625876 0.023 Uiso 1 1 calc R . . .
C24 C 0.4119(4) -0.0003(4) 0.6118(2) 0.0137(8) Uani 1 1 d . . . .
H24A H 0.344203 0.029049 0.576900 0.016 Uiso 1 1 calc R . . .
H24B H 0.502356 0.063402 0.631233 0.016 Uiso 1 1 calc R . . .
C25 C 0.4739(4) 0.2926(3) 0.7845(2) 0.0101(7) Uani 1 1 d . . . .
C26 C 0.4626(4) 0.3268(4) 0.6991(2) 0.0134(7) Uani 1 1 d . . . .
H26A H 0.479936 0.257334 0.650311 0.016 Uiso 1 1 calc R . . .
H26B H 0.368314 0.334911 0.678770 0.016 Uiso 1 1 calc R . . .
C27 C 0.5689(4) 0.4543(4) 0.7199(3) 0.0149(8) Uani 1 1 d . . . .
H27 H 0.560260 0.475813 0.664734 0.018 Uiso 1 1 calc R . . .
C28 C 0.5411(4) 0.5616(4) 0.7947(3) 0.0148(8) Uani 1 1 d . . . .
H28A H 0.608116 0.643896 0.807507 0.018 Uiso 1 1 calc R . . .
H28B H 0.447047 0.571070 0.775649 0.018 Uiso 1 1 calc R . . .
C29 C 0.5546(4) 0.5290(3) 0.8791(2) 0.0130(7) Uani 1 1 d . . . .
H29 H 0.537617 0.599963 0.928081 0.016 Uiso 1 1 calc R . . .
C30 C 0.6999(4) 0.5149(4) 0.9088(3) 0.0161(8) Uani 1 1 d . . . .
H30A H 0.708562 0.493939 0.963510 0.019 Uiso 1 1 calc R . . .
H30B H 0.768617 0.596773 0.922986 0.019 Uiso 1 1 calc R . . .
C31 C 0.7274(4) 0.4078(4) 0.8334(3) 0.0160(8) Uani 1 1 d . . . .
H31 H 0.822871 0.399463 0.852853 0.019 Uiso 1 1 calc R . . .
C32 C 0.6226(4) 0.2800(3) 0.8139(3) 0.0126(7) Uani 1 1 d . . . .
H32A H 0.632715 0.258503 0.868443 0.015 Uiso 1 1 calc R . . .
H32B H 0.640599 0.210161 0.765782 0.015 Uiso 1 1 calc R . . .
C33 C 0.4475(4) 0.4039(3) 0.8600(2) 0.0124(7) Uani 1 1 d . . . .
H33A H 0.353475 0.413628 0.841152 0.015 Uiso 1 1 calc R . . .
H33B H 0.454242 0.384147 0.915136 0.015 Uiso 1 1 calc R . . .
C34 C 0.7150(4) 0.4403(4) 0.7488(3) 0.0169(8) Uani 1 1 d . . . .
H34A H 0.733132 0.371165 0.700188 0.020 Uiso 1 1 calc R . . .
H34B H 0.783731 0.521354 0.761152 0.020 Uiso 1 1 calc R . . .
I1 I -0.14676(10) 0.14533(12) 0.66801(8) 0.0187(2) Uani 0.2303(13) 1 d D P A 1
Cl1 Cl -0.11661(10) 0.145861 0.672480 0.0187(2) Uani 0.7697(13) 1 d D P A 2

loop_
_atom_site_aniso_label
_atom_site_aniso_U_11
_atom_site_aniso_U_22
_atom_site_aniso_U_33
_atom_site_aniso_U_23
_atom_site_aniso_U_13
_atom_site_aniso_U_12
Au1 0.00901(7) 0.00885(7) 0.00947(7) 0.00339(5) 0.00310(5) 0.00353(5)
Sb1 0.01068(12) 0.01235(13) 0.01452(12) 0.00408(10) 0.00511(10) 0.00383(10)
Br1 0.0342(3) 0.0381(3) 0.0287(2) 0.0266(2) 0.0091(2) 0.0055(2)
P1 0.0086(4) 0.0076(4) 0.0085(4) 0.0035(3) 0.0029(3) 0.0020(3)
F1 0.0293(14) 0.0256(14) 0.0266(13) 0.0156(11) 0.0150(11) 0.0069(11)
F2 0.0325(15) 0.0298(15) 0.0194(13) -0.0071(11) 0.0042(11) 0.0073(12)
F3 0.0194(13) 0.0273(14) 0.0478(17) 0.0156(13) 0.0108(12) 0.0142(11)
F4 0.0229(13) 0.0200(13) 0.0394(15) 0.0161(12) 0.0090(11) 0.0001(10)
F5 0.0234(13) 0.0245(13) 0.0153(12) 0.0033(10) 0.0024(10) -0.0006(10)
F6 0.0166(12) 0.0278(13) 0.0294(13) 0.0127(11) 0.0093(10) 0.0145(10)
N1 0.0116(15) 0.0145(16) 0.0111(15) 0.0041(12) 0.0049(12) 0.0045(12)
C1 0.015(2) 0.025(2) 0.025(2) 0.0134(18) 0.0061(17) 0.0002(17)
C2 0.022(2) 0.026(2) 0.0154(19) 0.0064(17) 0.0080(16) 0.0162(18)
C3 0.0125(17) 0.0100(17) 0.0113(17) 0.0041(14) 0.0047(14) 0.0035(14)
C4 0.0149(18) 0.0060(16) 0.0094(16) 0.0028(13) 0.0055(14) 0.0016(14)
C5 0.0135(18) 0.0078(17) 0.0123(17) 0.0032(14) 0.0024(14) 0.0018(14)
C6 0.0164(19) 0.0122(18) 0.0127(18) 0.0040(15) 0.0001(15) 0.0010(15)
C7 0.027(2) 0.0118(19) 0.0109(18) 0.0058(15) 0.0046(16) 0.0030(16)
C8 0.0193(19) 0.0152(19) 0.0150(18) 0.0080(15) 0.0112(15) 0.0076(16)
C9 0.0094(17) 0.0135(18) 0.0146(18) 0.0075(15) 0.0011(14) 0.0012(14)
C10 0.0101(17) 0.0106(18) 0.0142(18) 0.0024(14) 0.0014(14) 0.0027(14)
C11 0.0096(17) 0.022(2) 0.0126(18) 0.0069(16) 0.0024(14) 0.0017(15)
C12 0.0109(18) 0.025(2) 0.020(2) 0.0160(17) 0.0021(15) 0.0025(16)
C13 0.0155(19) 0.0126(19) 0.024(2) 0.0092(16) -0.0015(16) 0.0014(15)
C14 0.0144(19) 0.0130(19) 0.0174(19) 0.0051(15) 0.0020(15) 0.0048(15)
C15 0.0111(17) 0.0073(17) 0.0111(17) 0.0020(13) 0.0035(14) 0.0023(14)
C16 0.0128(18) 0.0113(18) 0.0157(18) 0.0053(15) 0.0036(15) 0.0051(15)
C17 0.0115(18) 0.0093(18) 0.0197(19) 0.0041(15) 0.0049(15) 0.0048(14)
C18 0.0183(19) 0.0101(18) 0.020(2) 0.0058(15) 0.0060(16) 0.0050(15)
C19 0.0149(19) 0.0099(18) 0.022(2) 0.0043(15) 0.0007(16) 0.0030(15)
C20 0.033(2) 0.014(2) 0.0124(19) -0.0004(15) 0.0006(17) 0.0097(18)
C21 0.029(2) 0.0101(18) 0.0164(19) 0.0055(15) 0.0115(17) 0.0059(16)
C22 0.0090(17) 0.0081(17) 0.0207(19) 0.0056(15) 0.0039(15) 0.0019(14)
C23 0.019(2) 0.015(2) 0.023(2) 0.0047(16) 0.0099(17) 0.0062(16)
C24 0.0196(19) 0.0103(18) 0.0133(18) 0.0035(14) 0.0089(15) 0.0059(15)
C25 0.0099(17) 0.0054(16) 0.0144(17) 0.0036(14) 0.0049(14) -0.0009(13)
C26 0.0128(18) 0.0117(18) 0.0130(18) 0.0034(14) 0.0018(14) 0.0005(14)
C27 0.0177(19) 0.0124(18) 0.0168(19) 0.0096(15) 0.0045(15) 0.0013(15)
C28 0.0149(19) 0.0104(18) 0.021(2) 0.0096(15) 0.0022(15) 0.0015(15)
C29 0.0175(19) 0.0072(17) 0.0115(17) 0.0021(14) 0.0025(15) 0.0000(14)
C30 0.0181(19) 0.0105(18) 0.0153(19) 0.0055(15) -0.0010(15) -0.0031(15)
C31 0.0120(18) 0.0123(19) 0.021(2) 0.0062(16) 0.0014(15) 0.0004(15)
C32 0.0104(17) 0.0100(18) 0.0182(19) 0.0067(15) 0.0025(14) 0.0029(14)
C33 0.0148(18) 0.0084(17) 0.0146(18) 0.0054(14) 0.0040(15) 0.0023(14)
C34 0.0142(19) 0.0136(19) 0.024(2) 0.0092(16) 0.0074(16) 0.0004(15)
I1 0.0064(5) 0.0280(4) 0.022 0.0094(2) 0.0025(3) 0.0074(3)
Cl1 0.0064(5) 0.0280(4) 0.022 0.0094(2) 0.0025(3) 0.0074(3)

loop_
_atom_type_symbol
_atom_type_description
_atom_type_scat_dispersion_real
_atom_type_scat_dispersion_imag
_atom_type_scat_source
C C 0.0033 0.0016 'International Tables Vol C Tables 4.2.6.8 and 6.1.1.4'
H H 0.0000 0.0000 'International Tables Vol C Tables 4.2.6.8 and 6.1.1.4'
Au Au -2.0133 8.8022 'International Tables Vol C Tables 4.2.6.8 and 6.1.1.4'
Br Br -0.2901 2.4595 'International Tables Vol C Tables 4.2.6.8 and 6.1.1.4'
Cl Cl 0.1484 0.1585 'International Tables Vol C Tables 4.2.6.8 and 6.1.1.4'
F F 0.0171 0.0103 'International Tables Vol C Tables 4.2.6.8 and 6.1.1.4'
I I -0.4742 1.8119 'International Tables Vol C Tables 4.2.6.8 and 6.1.1.4'
N N 0.0061 0.0033 'International Tables Vol C Tables 4.2.6.8 and 6.1.1.4'
P P 0.1023 0.0942 'International Tables Vol C Tables 4.2.6.8 and 6.1.1.4'
Sb Sb -0.5866 1.5461 'International Tables Vol C Tables 4.2.6.8 and 6.1.1.4'

loop_
_geom_angle_atom_site_label_1
_geom_angle_atom_site_label_2
_geom_angle_atom_site_label_3
_geom_angle
P1 Au1 I1 174.75(4)
N1 Au1 P1 86.17(8)
N1 Au1 I1 90.63(9)
N1 Au1 Cl1 91.12(8)
C9 Au1 P1 99.28(10)
C9 Au1 N1 170.45(13)
C9 Au1 I1 84.47(11)
C9 Au1 Cl1 84.02(10)
Cl1 Au1 P1 174.84(2)
F1 Sb1 F5 89.07(11)
F2 Sb1 F1 90.06(12)
F2 Sb1 F3 90.42(12)
F2 Sb1 F4 91.04(12)
F2 Sb1 F5 179.12(12)
F2 Sb1 F6 90.52(11)
F3 Sb1 F1 90.08(11)
F3 Sb1 F5 89.73(12)
F3 Sb1 F6 179.06(12)
F4 Sb1 F1 178.90(11)
F4 Sb1 F3 89.98(11)
F4 Sb1 F5 89.83(11)
F4 Sb1 F6 90.09(11)
F6 Sb1 F1 89.84(11)
F6 Sb1 F5 89.33(11)
C4 P1 Au1 98.59(12)
C4 P1 C15 106.06(16)
C4 P1 C25 108.60(16)
C15 P1 Au1 110.67(12)
C25 P1 Au1 115.64(12)
C25 P1 C15 115.44(16)
C1 N1 Au1 111.3(2)
C1 N1 C2 109.7(3)
C2 N1 Au1 103.8(2)
C3 N1 Au1 114.0(2)
C3 N1 C1 109.7(3)
C3 N1 C2 108.1(3)
N1 C1 H1A 109.5
N1 C1 H1B 109.5
N1 C1 H1C 109.5
H1A C1 H1B 109.5
H1A C1 H1C 109.5
H1B C1 H1C 109.5
N1 C2 H2A 109.5
N1 C2 H2B 109.5
N1 C2 H2C 109.5
H2A C2 H2B 109.5
H2A C2 H2C 109.5
H2B C2 H2C 109.5
C4 C3 N1 120.6(3)
C8 C3 N1 118.5(3)
C8 C3 C4 120.9(3)
C3 C4 P1 120.2(3)
C3 C4 C5 117.8(3)
C5 C4 P1 122.0(3)
C4 C5 H5 119.4
C6 C5 C4 121.3(4)
C6 C5 H5 119.4
C5 C6 H6 120.2
C5 C6 C7 119.6(4)
C7 C6 H6 120.2
C6 C7 H7 119.9
C8 C7 C6 120.2(4)
C8 C7 H7 119.9
C3 C8 H8 119.9
C7 C8 C3 120.1(4)
C7 C8 H8 119.9
C10 C9 Au1 124.7(3)
C10 C9 C14 120.1(4)
C14 C9 Au1 115.0(3)
C9 C10 H10 120.3
C9 C10 C11 119.5(4)
C11 C10 H10 120.3
C10 C11 H11 120.3
C12 C11 C10 119.5(4)
C12 C11 H11 120.3
C11 C12 Br1 118.8(3)
C13 C12 Br1 119.6(3)
C13 C12 C11 121.6(4)
C12 C13 H13 120.4
C12 C13 C14 119.1(4)
C14 C13 H13 120.4
C9 C14 H14 119.9
C13 C14 C9 120.2(4)
C13 C14 H14 119.9
C16 C15 P1 111.8(2)
C16 C15 C22 107.9(3)
C22 C15 P1 107.3(2)
C24 C15 P1 111.1(2)
C24 C15 C16 108.9(3)
C24 C15 C22 109.7(3)
C15 C16 H16A 109.8
C15 C16 H16B 109.8
H16A C16 H16B 108.2
C17 C16 C15 109.5(3)
C17 C16 H16A 109.8
C17 C16 H16B 109.8
C16 C17 H17 109.2
C18 C17 C16 108.9(3)
C18 C17 H17 109.2
C23 C17 C16 110.3(3)
C23 C17 H17 109.2
C23 C17 C18 110.0(3)
C17 C18 H18A 109.8
C17 C18 H18B 109.8
C17 C18 C19 109.4(3)
H18A C18 H18B 108.2
C19 C18 H18A 109.8
C19 C18 H18B 109.8
C18 C19 H19 109.4
C18 C19 C22 109.4(3)
C20 C19 C18 109.8(3)
C20 C19 H19 109.4
C20 C19 C22 109.3(3)
C22 C19 H19 109.4
C19 C20 H20A 109.8
C19 C20 H20B 109.8
H20A C20 H20B 108.2
C21 C20 C19 109.4(3)
C21 C20 H20A 109.8
C21 C20 H20B 109.8
C20 C21 H21 109.2
C20 C21 C24 110.4(3)
C23 C21 C20 110.0(3)
C23 C21 H21 109.2
C23 C21 C24 108.9(3)
C24 C21 H21 109.2
C15 C22 H22A 109.7
C15 C22 H22B 109.7
C19 C22 C15 109.8(3)
C19 C22 H22A 109.7
C19 C22 H22B 109.7
H22A C22 H22B 108.2
C17 C23 C21 109.2(3)
C17 C23 H23A 109.8
C17 C23 H23B 109.8
C21 C23 H23A 109.8
C21 C23 H23B 109.8
H23A C23 H23B 108.3
C15 C24 H24A 109.8
C15 C24 H24B 109.8
C21 C24 C15 109.6(3)
C21 C24 H24A 109.8
C21 C24 H24B 109.8
H24A C24 H24B 108.2
C26 C25 P1 111.3(2)
C32 C25 P1 113.3(2)
C32 C25 C26 108.1(3)
C32 C25 C33 109.4(3)
C33 C25 P1 106.2(2)
C33 C25 C26 108.4(3)
C25 C26 H26A 109.7
C25 C26 H26B 109.7
H26A C26 H26B 108.2
C27 C26 C25 109.8(3)
C27 C26 H26A 109.7
C27 C26 H26B 109.7
C26 C27 H27 109.2
C28 C27 C26 109.6(3)
C28 C27 H27 109.2
C28 C27 C34 110.0(3)
C34 C27 C26 109.6(3)
C34 C27 H27 109.2
C27 C28 H28A 109.8
C27 C28 H28B 109.8
H28A C28 H28B 108.3
C29 C28 C27 109.3(3)
C29 C28 H28A 109.8
C29 C28 H28B 109.8
C28 C29 H29 109.1
C28 C29 C30 109.8(3)
C28 C29 C33 109.7(3)
C30 C29 H29 109.1
C30 C29 C33 110.0(3)
C33 C29 H29 109.1
C29 C30 H30A 109.8
C29 C30 H30B 109.8
C29 C30 C31 109.4(3)
H30A C30 H30B 108.3
C31 C30 H30A 109.8
C31 C30 H30B 109.8
C30 C31 H31 109.1
C30 C31 C32 109.3(3)
C32 C31 H31 109.1
C34 C31 C30 110.0(3)
C34 C31 H31 109.1
C34 C31 C32 110.1(3)
C25 C32 H32A 109.8
C25 C32 H32B 109.8
C31 C32 C25 109.5(3)
C31 C32 H32A 109.8
C31 C32 H32B 109.8
H32A C32 H32B 108.2
C25 C33 H33A 109.8
C25 C33 H33B 109.8
C29 C33 C25 109.5(3)
C29 C33 H33A 109.8
C29 C33 H33B 109.8
H33A C33 H33B 108.2
C27 C34 H34A 109.9
C27 C34 H34B 109.9
C31 C34 C27 108.8(3)
C31 C34 H34A 109.9
C31 C34 H34B 109.9
H34A C34 H34B 108.3

loop_
_geom_bond_atom_site_label_1
_geom_bond_atom_site_label_2
_geom_bond_distance
Au1 P1 2.3321(9)
Au1 N1 2.175(3)
Au1 C9 2.040(4)
Au1 I1 2.5717(10)
Au1 Cl1 2.2713(10)
Sb1 F1 1.881(2)
Sb1 F2 1.868(2)
Sb1 F3 1.871(2)
Sb1 F4 1.869(2)
Sb1 F5 1.885(2)
Sb1 F6 1.880(2)
Br1 C12 1.904(4)
P1 C4 1.823(4)
P1 C15 1.883(4)
P1 C25 1.870(4)
N1 C1 1.505(5)
N1 C2 1.510(5)
N1 C3 1.470(5)
C1 H1A 0.9800
C1 H1B 0.9800
C1 H1C 0.9800
C2 H2A 0.9800
C2 H2B 0.9800
C2 H2C 0.9800
C3 C4 1.399(5)
C3 C8 1.392(5)
C4 C5 1.413(5)
C5 H5 0.9500
C5 C6 1.386(5)
C6 H6 0.9500
C6 C7 1.390(6)
C7 H7 0.9500
C7 C8 1.387(5)
C8 H8 0.9500
C9 C10 1.384(5)
C9 C14 1.396(5)
C10 H10 0.9500
C10 C11 1.397(5)
C11 H11 0.9500
C11 C12 1.382(6)
C12 C13 1.373(6)
C13 H13 0.9500
C13 C14 1.388(5)
C14 H14 0.9500
C15 C16 1.548(5)
C15 C22 1.550(5)
C15 C24 1.543(5)
C16 H16A 0.9900
C16 H16B 0.9900
C16 C17 1.543(5)
C17 H17 1.0000
C17 C18 1.530(5)
C17 C23 1.526(5)
C18 H18A 0.9900
C18 H18B 0.9900
C18 C19 1.530(5)
C19 H19 1.0000
C19 C20 1.530(6)
C19 C22 1.542(5)
C20 H20A 0.9900
C20 H20B 0.9900
C20 C21 1.530(6)
C21 H21 1.0000
C21 C23 1.529(6)
C21 C24 1.539(5)
C22 H22A 0.9900
C22 H22B 0.9900
C23 H23A 0.9900
C23 H23B 0.9900
C24 H24A 0.9900
C24 H24B 0.9900
C25 C26 1.555(5)
C25 C32 1.553(5)
C25 C33 1.555(5)
C26 H26A 0.9900
C26 H26B 0.9900
C26 C27 1.543(5)
C27 H27 1.0000
C27 C28 1.530(5)
C27 C34 1.532(5)
C28 H28A 0.9900
C28 H28B 0.9900
C28 C29 1.527(5)
C29 H29 1.0000
C29 C30 1.528(5)
C29 C33 1.532(5)
C30 H30A 0.9900
C30 H30B 0.9900
C30 C31 1.532(5)
C31 H31 1.0000
C31 C32 1.542(5)
C31 C34 1.530(5)
C32 H32A 0.9900
C32 H32B 0.9900
C33 H33A 0.9900
C33 H33B 0.9900
C34 H34A 0.9900
C34 H34B 0.9900
